data_4311000
loop_
_publ_author_name
'Faith E. Jacobsen'
'Seth M. Cohen'

_publ_section_title
;
 Using Model Complexes To Augment and Advance Metalloproteinase Inhibitor
 Design
;
_journal_name_full 'Inorganic Chemistry'
_journal_page_first 3038
_journal_page_last 3047
_journal_paper_doi 10.1021/ic035388o
_journal_volume 43
_journal_year 2004
_chemical_formula_sum 'C35 H33 B N6 S2 Zn'
_chemical_formula_weight 677.97
_chemical_name_systematic
; 
 ? 
;
_space_group_IT_number 14
_symmetry_cell_setting monoclinic
_symmetry_space_group_name_Hall '-P 2ybc'
_symmetry_space_group_name_H-M 'P 1 21/c 1'
_atom_sites_solution_hydrogens geom
_atom_sites_solution_primary direct
_atom_sites_solution_secondary difmap
_audit_creation_method SHELXL-97
_cell_angle_alpha 90.00
_cell_angle_beta 102.2510(10)
_cell_angle_gamma 90.00
_cell_formula_units_Z 4
_cell_length_a 17.9294(10)
_cell_length_b 16.9188(9)
_cell_length_c 10.6776(6)
_cell_measurement_temperature 100(2)
_cell_volume 3165.2(3)
_computing_cell_refinement 'Bruker SMART'
_computing_data_collection 'Bruker SMART'
_computing_data_reduction 'Bruker SAINT'
_computing_molecular_graphics 'Bruker SHELXTL'
_computing_publication_material 'Bruker SHELXTL'
_computing_structure_refinement 'SHELXL-97 (Sheldrick, 1997)'
_computing_structure_solution 'SHELXS-97 (Sheldrick, 1990)'
_diffrn_ambient_temperature 100(2)
_diffrn_measured_fraction_theta_full 0.992
_diffrn_measured_fraction_theta_max 0.992
_diffrn_measurement_device_type 'CCD area detector'
_diffrn_measurement_method 'phi and omega scans'
_diffrn_radiation_monochromator graphite
_diffrn_radiation_source 'fine-focus sealed tube'
_diffrn_radiation_type MoK\a
_diffrn_radiation_wavelength 0.71073
_diffrn_reflns_av_R_equivalents 0.0195
_diffrn_reflns_av_sigmaI/netI 0.0211
_diffrn_reflns_limit_h_max 23
_diffrn_reflns_limit_h_min -23
_diffrn_reflns_limit_k_max 21
_diffrn_reflns_limit_k_min -21
_diffrn_reflns_limit_l_max 13
_diffrn_reflns_limit_l_min -13
_diffrn_reflns_number 26979
_diffrn_reflns_theta_full 27.53
_diffrn_reflns_theta_max 27.53
_diffrn_reflns_theta_min 1.16
_exptl_absorpt_coefficient_mu 0.944
_exptl_absorpt_correction_type none
_exptl_crystal_colour colorless
_exptl_crystal_density_diffrn 1.423
_exptl_crystal_density_meas 0
_exptl_crystal_density_method 'not measured'
_exptl_crystal_description block
_exptl_crystal_F_000 1408
_exptl_crystal_size_max 0.50
_exptl_crystal_size_mid 0.44
_exptl_crystal_size_min 0.37
_refine_diff_density_max 0.700
_refine_diff_density_min -1.022
_refine_diff_density_rms 0.082
_refine_ls_extinction_method none
_refine_ls_goodness_of_fit_ref 1.045
_refine_ls_hydrogen_treatment mixed
_refine_ls_matrix_type full
_refine_ls_number_parameters 413
_refine_ls_number_reflns 7228
_refine_ls_number_restraints 0
_refine_ls_restrained_S_all 1.045
_refine_ls_R_factor_all 0.0442
_refine_ls_R_factor_gt 0.0398
_refine_ls_shift/su_max 0.039
_refine_ls_shift/su_mean 0.003
_refine_ls_structure_factor_coef Fsqd
_refine_ls_weighting_details 'calc w=1/[\s^2^(Fo^2^)+(0.0670P)^2^+3.5481P] where P=(Fo^2^+2Fc^2^)/3'
_refine_ls_weighting_scheme calc
_refine_ls_wR_factor_gt 0.1174
_refine_ls_wR_factor_ref 0.1198
_reflns_number_gt 6344
_reflns_number_total 7228
_reflns_threshold_expression >2sigma(I)
_cod_data_source_file ic035388osi20031202_080157_1.cif
_cod_data_source_block '[Zn(hydrotris(5,3-Methylphenylpyrazolyl)borate)(2-thenylmercaptan)]'
_cod_depositor_comments
;
The following automatic conversions were performed:
'_symmetry_cell_setting' value 'Monoclinic' changed to 'monoclinic'
according to '/home/saulius/struct/CIF-dictionaries/cif_core.dic'
dictionary named 'cif_core.dic' version 2.4.1 from 2010-06-29.

Automatic conversion script
Id: cif_fix_enum 1527 2010-12-29 10:47:43Z saulius 
;
_cod_database_code 4311000

loop_
_symmetry_equiv_pos_as_xyz
'x, y, z'
'-x, y+1/2, -z+1/2'
'-x, -y, -z'
'x, -y-1/2, z-1/2'

loop_
_atom_site_label
_atom_site_type_symbol
_atom_site_fract_x
_atom_site_fract_y
_atom_site_fract_z
_atom_site_U_iso_or_equiv
_atom_site_adp_type
_atom_site_occupancy
_atom_site_symmetry_multiplicity
_atom_site_calc_flag
_atom_site_refinement_flags
_atom_site_disorder_assembly
_atom_site_disorder_group
Zn1 Zn 0.240198(14) 0.500821(13) 0.11157(2) 0.01480(9) Uani 1 1 d . . .
S1 S 0.32582(3) 0.47905(4) -0.00810(6) 0.02393(14) Uani 1 1 d . . .
N5 N 0.13626(10) 0.61323(10) 0.18971(17) 0.0146(3) Uani 1 1 d . . .
C24 C 0.18949(12) 0.68320(12) 0.0617(2) 0.0152(4) Uani 1 1 d . . .
N6 N 0.18486(10) 0.60955(10) 0.10610(17) 0.0152(4) Uani 1 1 d . . .
N3 N 0.09111(10) 0.47156(11) 0.16607(17) 0.0158(4) Uani 1 1 d . . .
C26 C 0.25362(12) 0.64564(13) -0.1154(2) 0.0182(4) Uani 1 1 d . . .
H26 H 0.2327 0.5940 -0.1153 0.022 Uiso 1 1 calc R . .
N4 N 0.13748(10) 0.44186(10) 0.09022(17) 0.0161(4) Uani 1 1 d . . .
C4 C 0.31116(12) 0.46994(13) 0.4064(2) 0.0179(4) Uani 1 1 d . . .
C13 C 0.02937(13) 0.37147(13) 0.0589(2) 0.0198(4) Uani 1 1 d . . .
H13 H -0.0083 0.3328 0.0273 0.024 Uiso 1 1 calc R . .
C23 C 0.14437(12) 0.73410(13) 0.1181(2) 0.0169(4) Uani 1 1 d . . .
H23 H 0.1377 0.7893 0.1041 0.020 Uiso 1 1 calc R . .
N1 N 0.19391(11) 0.51230(11) 0.35506(18) 0.0160(4) Uani 1 1 d . . .
C5 C 0.38762(13) 0.44501(13) 0.3919(2) 0.0190(4) Uani 1 1 d . . .
N2 N 0.25708(11) 0.49364(10) 0.30751(19) 0.0167(4) Uani 1 1 d . . .
C12 C 0.02540(12) 0.42991(13) 0.1471(2) 0.0182(4) Uani 1 1 d . . .
C28 C 0.33005(13) 0.73896(15) -0.2022(2) 0.0244(5) Uani 1 1 d . . .
H28 H 0.3630 0.7509 -0.2586 0.029 Uiso 1 1 calc R . .
C30 C 0.26459(13) 0.77919(13) -0.0382(2) 0.0200(4) Uani 1 1 d . . .
H30 H 0.2521 0.8193 0.0161 0.024 Uiso 1 1 calc R . .
C22 C 0.11161(12) 0.68782(13) 0.1977(2) 0.0158(4) Uani 1 1 d . . .
C20 C 0.12781(15) 0.24960(14) -0.0584(2) 0.0258(5) Uani 1 1 d . . .
H20 H 0.1018 0.2255 0.0004 0.031 Uiso 1 1 calc R . .
C7 C 0.50325(14) 0.46716(16) 0.3158(2) 0.0262(5) Uani 1 1 d . . .
H7 H 0.5323 0.4984 0.2697 0.031 Uiso 1 1 calc R . .
C21 C 0.05677(13) 0.71104(14) 0.2791(2) 0.0202(4) Uani 1 1 d . . .
H21A H 0.0095 0.6806 0.2532 0.030 Uiso 1 1 calc R . .
H21B H 0.0454 0.7676 0.2682 0.030 Uiso 1 1 calc R . .
H21C H 0.0795 0.7001 0.3693 0.030 Uiso 1 1 calc R . .
C3 C 0.28349(13) 0.47313(14) 0.5190(2) 0.0205(4) Uani 1 1 d . . .
H3 H 0.3102 0.4594 0.6028 0.025 Uiso 1 1 calc R . .
C15 C 0.13322(13) 0.33184(13) -0.0628(2) 0.0186(4) Uani 1 1 d . . .
C25 C 0.23627(12) 0.70265(13) -0.0319(2) 0.0159(4) Uani 1 1 d . . .
C14 C 0.10011(12) 0.38071(13) 0.0255(2) 0.0173(4) Uani 1 1 d . . .
C6 C 0.43033(14) 0.49060(14) 0.3239(2) 0.0227(5) Uani 1 1 d . . .
H6 H 0.4094 0.5379 0.2830 0.027 Uiso 1 1 calc R . .
C16 C 0.17006(13) 0.36576(14) -0.1525(2) 0.0222(5) Uani 1 1 d . . .
H16 H 0.1734 0.4216 -0.1580 0.027 Uiso 1 1 calc R . .
C18 C 0.19788(16) 0.23690(16) -0.2256(2) 0.0322(6) Uani 1 1 d . . .
H18 H 0.2210 0.2045 -0.2794 0.039 Uiso 1 1 calc R . .
C19 C 0.16027(17) 0.20276(15) -0.1394(3) 0.0323(6) Uani 1 1 d . . .
H19 H 0.1565 0.1469 -0.1353 0.039 Uiso 1 1 calc R . .
C27 C 0.30105(13) 0.66336(15) -0.1987(2) 0.0226(5) Uani 1 1 d . . .
H27 H 0.3136 0.6235 -0.2534 0.027 Uiso 1 1 calc R . .
C29 C 0.31089(13) 0.79707(15) -0.1233(2) 0.0243(5) Uani 1 1 d . . .
H29 H 0.3295 0.8494 -0.1274 0.029 Uiso 1 1 calc R . .
B1 B 0.11951(14) 0.53884(14) 0.2626(2) 0.0163(5) Uani 1 1 d . . .
C1 C 0.15238(14) 0.51430(15) 0.5646(2) 0.0239(5) Uani 1 1 d . . .
H1A H 0.1283 0.5660 0.5437 0.036 Uiso 1 1 calc R . .
H1B H 0.1781 0.5133 0.6553 0.036 Uiso 1 1 calc R . .
H1C H 0.1133 0.4729 0.5481 0.036 Uiso 1 1 calc R . .
C2 C 0.20956(14) 0.50019(12) 0.4835(2) 0.0185(4) Uani 1 1 d . . .
C11 C -0.03731(13) 0.44765(15) 0.2147(2) 0.0254(5) Uani 1 1 d . . .
H11A H -0.0214 0.4326 0.3051 0.038 Uiso 1 1 calc R . .
H11B H -0.0830 0.4177 0.1751 0.038 Uiso 1 1 calc R . .
H11C H -0.0488 0.5043 0.2085 0.038 Uiso 1 1 calc R . .
C10 C 0.41890(14) 0.37536(15) 0.4512(2) 0.0249(5) Uani 1 1 d . . .
H10 H 0.3902 0.3438 0.4975 0.030 Uiso 1 1 calc R . .
C17 C 0.20188(15) 0.31824(16) -0.2337(2) 0.0284(5) Uani 1 1 d . . .
H17 H 0.2264 0.3418 -0.2950 0.034 Uiso 1 1 calc R . .
C9 C 0.49196(14) 0.35238(16) 0.4426(2) 0.0282(5) Uani 1 1 d . . .
H9 H 0.5133 0.3051 0.4831 0.034 Uiso 1 1 calc R . .
C8 C 0.53364(14) 0.39817(16) 0.3752(2) 0.0281(5) Uani 1 1 d . . .
H8 H 0.5836 0.3822 0.3694 0.034 Uiso 1 1 calc R . .
S2 S 0.40006(4) 0.32862(5) -0.19661(7) 0.03704(18) Uani 1 1 d . . .
C33 C 0.50193(14) 0.37181(18) 0.0037(2) 0.0303(6) Uani 1 1 d . . .
H33 H 0.5263 0.3912 0.0858 0.036 Uiso 1 1 calc R . .
C32 C 0.42229(14) 0.35974(15) -0.0389(2) 0.0262(5) Uani 1 1 d . . .
C31 C 0.36150(15) 0.37794(15) 0.0336(2) 0.0270(5) Uani 1 1 d . . .
H31A H 0.3827 0.3741 0.1269 0.032 Uiso 1 1 calc R . .
H31B H 0.3192 0.3395 0.0108 0.032 Uiso 1 1 calc R . .
C34 C 0.54005(15) 0.35004(16) -0.0971(3) 0.0301(5) Uani 1 1 d . . .
H34 H 0.5939 0.3521 -0.0871 0.036 Uiso 1 1 calc R . .
C35 C 0.49315(16) 0.32650(17) -0.2071(3) 0.0334(6) Uani 1 1 d . . .
H35 H 0.5103 0.3106 -0.2816 0.040 Uiso 1 1 calc R . .
H1 H 0.0765(14) 0.5510(15) 0.316(2) 0.015(6) Uiso 1 1 d . . .

loop_
_atom_site_aniso_label
_atom_site_aniso_U_11
_atom_site_aniso_U_22
_atom_site_aniso_U_33
_atom_site_aniso_U_23
_atom_site_aniso_U_13
_atom_site_aniso_U_12
Zn1 0.01441(14) 0.01308(14) 0.01825(14) -0.00024(9) 0.00648(10) 0.00023(8)
S1 0.0230(3) 0.0215(3) 0.0294(3) 0.0009(2) 0.0104(2) 0.0025(2)
N5 0.0149(8) 0.0143(8) 0.0157(8) -0.0006(7) 0.0055(7) 0.0006(7)
C24 0.0151(9) 0.0135(9) 0.0155(9) -0.0003(8) -0.0001(8) -0.0010(8)
N6 0.0159(8) 0.0144(8) 0.0165(8) 0.0001(7) 0.0065(7) -0.0002(7)
N3 0.0156(8) 0.0150(9) 0.0184(9) 0.0005(7) 0.0067(7) -0.0001(7)
C26 0.0175(10) 0.0175(10) 0.0198(10) 0.0025(8) 0.0042(8) -0.0006(8)
N4 0.0177(9) 0.0137(8) 0.0183(9) -0.0006(7) 0.0067(7) 0.0000(7)
C4 0.0186(10) 0.0135(10) 0.0213(11) 0.0004(8) 0.0035(8) -0.0007(8)
C13 0.0186(10) 0.0192(11) 0.0206(11) 0.0025(8) 0.0016(8) -0.0052(8)
C23 0.0177(10) 0.0132(10) 0.0188(10) -0.0014(8) 0.0012(8) 0.0013(8)
N1 0.0180(9) 0.0144(8) 0.0175(9) 0.0009(7) 0.0081(7) 0.0002(7)
C5 0.0177(10) 0.0202(11) 0.0184(10) -0.0033(8) 0.0019(8) 0.0006(8)
N2 0.0151(9) 0.0152(9) 0.0214(9) 0.0000(7) 0.0072(7) 0.0009(6)
C12 0.0151(10) 0.0188(10) 0.0202(10) 0.0047(8) 0.0027(8) -0.0020(8)
C28 0.0175(11) 0.0351(13) 0.0205(11) 0.0100(10) 0.0041(9) -0.0034(9)
C30 0.0205(11) 0.0178(10) 0.0199(11) 0.0028(8) 0.0001(9) -0.0026(8)
C22 0.0150(9) 0.0153(10) 0.0159(9) -0.0025(8) 0.0004(8) 0.0021(8)
C20 0.0360(13) 0.0178(11) 0.0200(11) -0.0003(9) -0.0019(10) -0.0023(10)
C7 0.0200(11) 0.0316(13) 0.0277(12) -0.0042(10) 0.0066(9) -0.0031(10)
C21 0.0202(11) 0.0195(11) 0.0216(11) -0.0032(9) 0.0061(9) 0.0046(8)
C3 0.0230(11) 0.0192(11) 0.0190(10) 0.0019(9) 0.0040(9) 0.0003(9)
C15 0.0198(10) 0.0167(10) 0.0173(10) -0.0018(8) -0.0009(8) 0.0001(8)
C25 0.0137(9) 0.0173(10) 0.0159(10) 0.0038(8) 0.0013(8) -0.0003(8)
C14 0.0206(10) 0.0140(10) 0.0164(10) 0.0033(8) 0.0015(8) -0.0005(8)
C6 0.0209(11) 0.0213(11) 0.0253(12) -0.0015(9) 0.0037(9) 0.0000(9)
C16 0.0237(11) 0.0196(11) 0.0231(11) -0.0023(9) 0.0043(9) 0.0000(9)
C18 0.0377(14) 0.0303(14) 0.0251(12) -0.0121(10) -0.0012(11) 0.0099(11)
C19 0.0451(16) 0.0165(11) 0.0290(13) -0.0063(10) -0.0065(11) 0.0047(10)
C27 0.0204(11) 0.0282(12) 0.0203(11) 0.0037(9) 0.0067(9) 0.0027(9)
C29 0.0216(11) 0.0244(12) 0.0243(11) 0.0083(9) -0.0012(9) -0.0084(9)
B1 0.0168(11) 0.0147(11) 0.0189(11) 0.0004(9) 0.0070(9) -0.0003(9)
C1 0.0276(12) 0.0267(12) 0.0201(11) 0.0021(9) 0.0110(10) 0.0015(10)
C2 0.0229(11) 0.0160(10) 0.0176(10) 0.0000(8) 0.0063(9) -0.0025(8)
C11 0.0172(11) 0.0282(12) 0.0324(13) 0.0007(10) 0.0091(10) -0.0027(9)
C10 0.0263(12) 0.0239(12) 0.0243(12) 0.0015(9) 0.0051(9) 0.0045(9)
C17 0.0278(12) 0.0338(14) 0.0239(12) -0.0065(10) 0.0066(10) 0.0004(10)
C9 0.0275(13) 0.0283(13) 0.0274(12) -0.0004(10) 0.0024(10) 0.0106(10)
C8 0.0193(11) 0.0367(14) 0.0277(12) -0.0073(11) 0.0035(9) 0.0078(10)
S2 0.0307(3) 0.0498(4) 0.0312(3) -0.0007(3) 0.0078(3) 0.0091(3)
C33 0.0231(12) 0.0414(16) 0.0296(13) 0.0047(11) 0.0124(10) 0.0143(10)
C32 0.0286(12) 0.0227(12) 0.0279(12) -0.0003(10) 0.0073(10) 0.0040(10)
C31 0.0288(12) 0.0228(12) 0.0304(13) 0.0022(10) 0.0084(10) 0.0045(10)
C34 0.0250(12) 0.0287(13) 0.0381(14) 0.0011(11) 0.0104(11) 0.0037(10)
C35 0.0325(14) 0.0385(15) 0.0314(14) 0.0046(11) 0.0118(11) 0.0119(12)

loop_
_atom_type_symbol
_atom_type_description
_atom_type_scat_dispersion_real
_atom_type_scat_dispersion_imag
_atom_type_scat_source
C C 0.0033 0.0016 'International Tables Vol C Tables 4.2.6.8 and 6.1.1.4'
H H 0.0000 0.0000 'International Tables Vol C Tables 4.2.6.8 and 6.1.1.4'
B B 0.0013 0.0007 'International Tables Vol C Tables 4.2.6.8 and 6.1.1.4'
N N 0.0061 0.0033 'International Tables Vol C Tables 4.2.6.8 and 6.1.1.4'
S S 0.1246 0.1234 'International Tables Vol C Tables 4.2.6.8 and 6.1.1.4'
Zn Zn 0.2839 1.4301 'International Tables Vol C Tables 4.2.6.8 and 6.1.1.4'

loop_
_geom_angle_atom_site_label_1
_geom_angle_atom_site_label_2
_geom_angle_atom_site_label_3
_geom_angle
_geom_angle_site_symmetry_1
_geom_angle_site_symmetry_3
_geom_angle_publ_flag
N2 Zn1 N4 91.09(7) . . ?
N2 Zn1 N6 92.70(7) . . ?
N4 Zn1 N6 90.87(7) . . ?
N2 Zn1 S1 127.20(6) . . ?
N4 Zn1 S1 124.36(5) . . ?
N6 Zn1 S1 120.78(5) . . ?
C31 S1 Zn1 105.11(8) . . ?
C22 N5 N6 110.21(17) . . ?
C22 N5 B1 129.16(18) . . ?
N6 N5 B1 120.59(17) . . ?
N6 C24 C23 109.54(19) . . ?
N6 C24 C25 122.29(19) . . ?
C23 C24 C25 128.17(19) . . ?
C24 N6 N5 106.41(17) . . ?
C24 N6 Zn1 139.86(15) . . ?
N5 N6 Zn1 112.65(13) . . ?
C12 N3 N4 109.80(18) . . ?
C12 N3 B1 129.56(18) . . ?
N4 N3 B1 120.48(17) . . ?
C27 C26 C25 120.7(2) . . ?
C14 N4 N3 106.69(17) . . ?
C14 N4 Zn1 139.99(15) . . ?
N3 N4 Zn1 113.31(13) . . ?
N2 C4 C3 109.8(2) . . ?
N2 C4 C5 122.6(2) . . ?
C3 C4 C5 127.6(2) . . ?
C12 C13 C14 106.00(19) . . ?
C22 C23 C24 106.05(19) . . ?
C2 N1 N2 109.24(18) . . ?
C2 N1 B1 130.86(19) . . ?
N2 N1 B1 119.85(18) . . ?
C6 C5 C10 119.4(2) . . ?
C6 C5 C4 121.5(2) . . ?
C10 C5 C4 119.1(2) . . ?
C4 N2 N1 107.11(18) . . ?
C4 N2 Zn1 138.53(16) . . ?
N1 N2 Zn1 114.12(14) . . ?
N3 C12 C13 107.88(19) . . ?
N3 C12 C11 123.1(2) . . ?
C13 C12 C11 129.0(2) . . ?
C27 C28 C29 119.8(2) . . ?
C29 C30 C25 120.5(2) . . ?
N5 C22 C23 107.79(18) . . ?
N5 C22 C21 123.23(19) . . ?
C23 C22 C21 129.0(2) . . ?
C19 C20 C15 120.4(2) . . ?
C8 C7 C6 119.8(2) . . ?
C2 C3 C4 105.9(2) . . ?
C20 C15 C16 118.6(2) . . ?
C20 C15 C14 119.9(2) . . ?
C16 C15 C14 121.5(2) . . ?
C26 C25 C30 118.6(2) . . ?
C26 C25 C24 121.11(19) . . ?
C30 C25 C24 120.3(2) . . ?
N4 C14 C13 109.63(19) . . ?
N4 C14 C15 122.56(19) . . ?
C13 C14 C15 127.8(2) . . ?
C7 C6 C5 120.2(2) . . ?
C17 C16 C15 120.4(2) . . ?
C19 C18 C17 119.9(2) . . ?
C18 C19 C20 120.4(2) . . ?
C28 C27 C26 120.1(2) . . ?
C28 C29 C30 120.2(2) . . ?
N5 B1 N3 109.62(18) . . ?
N5 B1 N1 108.95(17) . . ?
N3 B1 N1 109.18(17) . . ?
N1 C2 C3 108.0(2) . . ?
N1 C2 C1 122.8(2) . . ?
C3 C2 C1 129.2(2) . . ?
C9 C10 C5 120.0(2) . . ?
C18 C17 C16 120.2(2) . . ?
C8 C9 C10 120.0(2) . . ?
C9 C8 C7 120.5(2) . . ?
C35 S2 C32 92.52(13) . . ?
C32 C33 C34 109.2(2) . . ?
C33 C32 C31 126.7(2) . . ?
C33 C32 S2 111.41(18) . . ?
C31 C32 S2 121.60(19) . . ?
C32 C31 S1 108.59(17) . . ?
C35 C34 C33 114.7(2) . . ?
C34 C35 S2 112.1(2) . . ?

loop_
_geom_bond_atom_site_label_1
_geom_bond_atom_site_label_2
_geom_bond_distance
_geom_bond_site_symmetry_2
_geom_bond_publ_flag
Zn1 N2 2.053(2) . ?
Zn1 N4 2.0641(18) . ?
Zn1 N6 2.0850(18) . ?
Zn1 S1 2.2265(6) . ?
S1 C31 1.848(3) . ?
N5 C22 1.346(3) . ?
N5 N6 1.375(2) . ?
N5 B1 1.542(3) . ?
C24 N6 1.342(3) . ?
C24 C23 1.402(3) . ?
C24 C25 1.472(3) . ?
N3 C12 1.351(3) . ?
N3 N4 1.373(2) . ?
N3 B1 1.547(3) . ?
C26 C27 1.388(3) . ?
C26 C25 1.393(3) . ?
N4 C14 1.342(3) . ?
C4 N2 1.335(3) . ?
C4 C3 1.395(3) . ?
C4 C5 1.474(3) . ?
C13 C12 1.377(3) . ?
C13 C14 1.397(3) . ?
C23 C22 1.376(3) . ?
N1 C2 1.356(3) . ?
N1 N2 1.373(3) . ?
N1 B1 1.548(3) . ?
C5 C6 1.394(3) . ?
C5 C10 1.398(3) . ?
C12 C11 1.490(3) . ?
C28 C27 1.384(3) . ?
C28 C29 1.385(4) . ?
C30 C29 1.388(3) . ?
C30 C25 1.398(3) . ?
C22 C21 1.497(3) . ?
C20 C19 1.388(4) . ?
C20 C15 1.396(3) . ?
C7 C8 1.383(4) . ?
C7 C6 1.386(3) . ?
C3 C2 1.377(3) . ?
C15 C16 1.396(3) . ?
C15 C14 1.471(3) . ?
C16 C17 1.391(3) . ?
C18 C19 1.378(4) . ?
C18 C17 1.382(4) . ?
C1 C2 1.495(3) . ?
C10 C9 1.388(3) . ?
C9 C8 1.380(4) . ?
S2 C35 1.697(3) . ?
S2 C32 1.728(3) . ?
C33 C32 1.419(4) . ?
C33 C34 1.440(3) . ?
C32 C31 1.497(3) . ?
C34 C35 1.351(4) . ?
